data_7249530
loop_
_publ_author_name
'Zhang, Jinliang'
'Zhang, Zhiqiang'
'Gao, Congli'
'Li, Xi-Li'

_publ_section_title
;
 Two chiral EuIII and SmIII enantiomeric pairs with enantiopure N-donor
 ligands: showing strong third-harmonic generation and photoluminescence
 properties
;
_journal_issue 47
_journal_name_full CrystEngComm
_journal_page_first 6757
_journal_page_last 6764
_journal_paper_doi 10.1039/D4CE01052C
_journal_volume 26
_journal_year 2024
_chemical_absolute_configuration rmad
_chemical_formula_moiety 'C61 H50 Eu N3 O6'
_chemical_formula_sum 'C61 H50 Eu N3 O6'
_chemical_formula_weight 1073.00
_space_group_crystal_system monoclinic
_space_group_IT_number 4
_space_group_name_Hall 'P 2yb'
_space_group_name_H-M_alt 'P 1 21 1'
_atom_sites_solution_hydrogens geom
_audit_creation_method SHELXL-2014/7
_audit_update_record
;
2024-09-06 deposited with the CCDC.	2024-11-01 downloaded from the CCDC.
;
_cell_angle_alpha 90
_cell_angle_beta 93.363(9)
_cell_angle_gamma 90
_cell_formula_units_Z 2
_cell_length_a 9.5536(9)
_cell_length_b 20.8906(12)
_cell_length_c 12.6394(10)
_cell_measurement_reflns_used 1968
_cell_measurement_temperature 293(2)
_cell_measurement_theta_max 20.4770
_cell_measurement_theta_min 3.8660
_cell_volume 2518.2(3)
_computing_cell_refinement APEX2
_computing_data_collection 'APEX2 (Bruker, 2013)'
_computing_data_reduction APEX2
_computing_molecular_graphics 'Olex2 (Dolomanov et al., 2009)'
_computing_publication_material 'Olex2 (Dolomanov et al., 2009)'
_computing_structure_refinement 'SHELXL-2014/7 (Sheldrick, 2014)'
_computing_structure_solution 'SHELXS (Bruker, 2000)'
_diffrn_ambient_temperature 293(2)
_diffrn_measured_fraction_theta_full 0.997
_diffrn_measured_fraction_theta_max 0.997
_diffrn_measurement_device_type 'PHOTON 100 CMOS detector'
_diffrn_measurement_method 'omega scan'
_diffrn_radiation_type MoK\a
_diffrn_radiation_wavelength 0.71073
_diffrn_reflns_av_R_equivalents 0.0654
_diffrn_reflns_av_unetI/netI 0.1400
_diffrn_reflns_Laue_measured_fraction_full 0.997
_diffrn_reflns_Laue_measured_fraction_max 0.997
_diffrn_reflns_limit_h_max 7
_diffrn_reflns_limit_h_min -11
_diffrn_reflns_limit_k_max 18
_diffrn_reflns_limit_k_min -24
_diffrn_reflns_limit_l_max 15
_diffrn_reflns_limit_l_min -13
_diffrn_reflns_number 10443
_diffrn_reflns_point_group_measured_fraction_full 0.788
_diffrn_reflns_point_group_measured_fraction_max 0.788
_diffrn_reflns_theta_full 25.097
_diffrn_reflns_theta_max 25.097
_diffrn_reflns_theta_min 3.373
_exptl_absorpt_coefficient_mu 1.301
_exptl_absorpt_correction_T_max 0.812
_exptl_absorpt_correction_T_min 0.739
_exptl_absorpt_correction_type multi-scan
_exptl_absorpt_process_details 'SADABS; Bruker, 2012'
_exptl_crystal_density_diffrn 1.415
_exptl_crystal_description block
_exptl_crystal_F_000 1096
_exptl_crystal_size_max 0.32
_exptl_crystal_size_mid 0.27
_exptl_crystal_size_min 0.23
_refine_diff_density_max 1.784
_refine_diff_density_min -0.828
_refine_diff_density_rms 0.120
_refine_ls_abs_structure_details
;
 Flack x determined using 1231 quotients [(I+)-(I-)]/[(I+)+(I-)]
 (Parsons, Flack and Wagner, Acta Cryst. B69 (2013) 249-259).
;
_refine_ls_abs_structure_Flack 0.01(2)
_refine_ls_extinction_method none
_refine_ls_goodness_of_fit_ref 1.048
_refine_ls_hydrogen_treatment constr
_refine_ls_matrix_type full
_refine_ls_number_parameters 642
_refine_ls_number_reflns 7084
_refine_ls_number_restraints 1394
_refine_ls_restrained_S_all 0.972
_refine_ls_R_factor_all 0.1146
_refine_ls_R_factor_gt 0.0824
_refine_ls_shift/su_max 0.000
_refine_ls_shift/su_mean 0.000
_refine_ls_structure_factor_coef Fsqd
_refine_ls_weighting_details 'w=1/[\s^2^(Fo^2^)+(0.0459P)^2^+7.2769P] where P=(Fo^2^+2Fc^2^)/3'
_refine_ls_weighting_scheme calc
_refine_ls_wR_factor_gt 0.1527
_refine_ls_wR_factor_ref 0.1748
_reflns_Friedel_coverage 0.535
_reflns_Friedel_fraction_full 0.567
_reflns_Friedel_fraction_max 0.567
_reflns_number_gt 5239
_reflns_number_total 7084
_reflns_threshold_expression 'I > 2\s(I)'
_cod_data_source_file d4ce01052c2.cif
_cod_data_source_block 2
_cod_depositor_comments 'Adding full bibliography for 7249528--7249531.cif.'
_cod_original_sg_symbol_H-M 'P 21'
_cod_database_code 7249530
_shelx_shelxl_version_number 2014/7
_shelx_space_group_comment
;
The symmetry employed for this shelxl refinement is uniquely defined
by the following loop, which should always be used as a source of
symmetry information in preference to the above space-group names.
They are only intended as comments.
;

loop_
_space_group_symop_operation_xyz
'x, y, z'
'-x, y+1/2, -z'

loop_
_atom_site_label
_atom_site_type_symbol
_atom_site_fract_x
_atom_site_fract_y
_atom_site_fract_z
_atom_site_U_iso_or_equiv
_atom_site_adp_type
_atom_site_occupancy
_atom_site_site_symmetry_order
_atom_site_calc_flag
_atom_site_refinement_flags_posn
_atom_site_refinement_flags_adp
_atom_site_refinement_flags_occupancy
_atom_site_disorder_assembly
_atom_site_disorder_group
C55 C 0.310(3) 1.0776(12) 0.368(2) 0.050(3) Uani 1 1 d . U . . .
C25 C 0.309(3) 0.8326(13) 0.361(2) 0.054(3) Uani 1 1 d . U . . .
C26 C 0.311(3) 0.8170(13) 0.477(2) 0.056(3) Uani 1 1 d . U . . .
C29 C 0.300(2) 0.7886(11) 0.696(2) 0.062(4) Uani 1 1 d . U . . .
H29 H 0.2912 0.7796 0.7676 0.075 Uiso 1 1 calc R U . . .
C56 C 0.322(3) 1.0929(13) 0.485(2) 0.057(3) Uani 1 1 d . U . . .
C5 C -0.036(2) 0.9084(10) 0.1575(19) 0.062(3) Uani 1 1 d . U . . .
C32 C 0.5396(18) 0.9566(17) -0.1557(14) 0.064(3) Uani 1 1 d . U . . .
H32 H 0.4822 0.9232 -0.1362 0.077 Uiso 1 1 calc R U . . .
C45 C 0.798(2) 1.0891(10) 0.474(2) 0.059(3) Uani 1 1 d . U . . .
H45 H 0.7754 1.0950 0.5437 0.071 Uiso 1 1 calc R U . . .
C54 C 0.349(2) 1.1245(9) 0.2939(17) 0.053(3) Uani 1 1 d . U . . .
H54 H 0.3844 1.1632 0.3198 0.064 Uiso 1 1 calc R U . . .
C39 C 0.647(2) 1.0254(9) 0.1090(16) 0.055(2) Uani 1 1 d . U . . .
H39 H 0.7167 1.0521 0.0863 0.067 Uiso 1 1 calc R U . . .
C9 C 0.018(2) 0.9238(9) 0.3317(19) 0.063(3) Uani 1 1 d . U . . .
H9 H 0.0767 0.9408 0.3857 0.076 Uiso 1 1 calc R U . . .
C46 C 0.708(2) 1.0581(10) 0.3986(18) 0.059(3) Uani 1 1 d . U . . .
H46 H 0.6245 1.0410 0.4207 0.071 Uiso 1 1 calc R U . . .
C1 C 0.151(2) 0.9701(11) -0.0623(16) 0.067(4) Uani 1 1 d . U . . .
H1 H 0.2277 0.9966 -0.0725 0.080 Uiso 1 1 calc R U . . .
C40 C 0.633(2) 1.0183(9) 0.2193(16) 0.050(3) Uani 1 1 d . U . . .
C61 C 0.242(2) 1.0590(11) 0.5517(19) 0.063(3) Uani 1 1 d . U . . .
H61 H 0.1877 1.0253 0.5248 0.076 Uiso 1 1 calc R U . . .
C27 C 0.309(2) 0.7543(10) 0.5131(17) 0.058(3) Uani 1 1 d . U . . .
H27 H 0.3094 0.7206 0.4651 0.069 Uiso 1 1 calc R U . . .
C4 C 0.001(3) 0.9244(10) 0.0460(18) 0.064(3) Uani 1 1 d . U . . .
C24 C 0.249(2) 0.7877(10) 0.2871(17) 0.057(3) Uani 1 1 d . U . . .
H24 H 0.2213 0.7480 0.3117 0.069 Uiso 1 1 calc R U . . .
C37 C 0.595(2) 1.0016(10) -0.0826(18) 0.062(3) Uani 1 1 d . U . . .
C31 C 0.307(2) 0.8664(11) 0.5500(19) 0.058(3) Uani 1 1 d . U . . .
H31 H 0.3023 0.9084 0.5255 0.069 Uiso 1 1 calc R U . . .
C23 C 0.231(2) 0.8008(10) 0.1774(19) 0.060(3) Uani 1 1 d . U . . .
C38 C 0.560(2) 0.9944(9) 0.0332(17) 0.055(3) Uani 1 1 d . U . . .
C2 C 0.071(2) 0.9465(12) -0.1492(17) 0.071(4) Uani 1 1 d . U . . .
H2 H 0.1025 0.9527 -0.2166 0.085 Uiso 1 1 calc R U . . .
N3 N -0.048(3) 0.9159(12) -0.1400(18) 0.113(9) Uani 1 1 d . . . . .
C6 C -0.155(2) 0.8772(10) 0.1779(19) 0.065(3) Uani 1 1 d . U . . .
H6 H -0.2120 0.8617 0.1216 0.078 Uiso 1 1 calc R U . . .
C57 C 0.411(2) 1.1389(10) 0.5303(18) 0.061(3) Uani 1 1 d . U . . .
H57 H 0.4695 1.1613 0.4871 0.073 Uiso 1 1 calc R U . . .
C28 C 0.306(2) 0.7413(10) 0.6234(18) 0.062(3) Uani 1 1 d . U . . .
H28 H 0.3071 0.6990 0.6462 0.075 Uiso 1 1 calc R U . . .
C36 C 0.680(2) 1.0488(10) -0.1176(19) 0.069(3) Uani 1 1 d . U . . .
H36 H 0.7144 1.0799 -0.0702 0.082 Uiso 1 1 calc R U . . .
C53 C 0.336(2) 1.1156(9) 0.1860(17) 0.051(3) Uani 1 1 d . U . . .
Eu1 Eu 0.31097(9) 0.95844(7) 0.19501(6) 0.0412(3) Uani 1 1 d . . . . .
N2 N 0.0530(18) 0.9340(6) 0.2315(13) 0.051(4) Uani 1 1 d . U . . .
N1 N 0.1194(14) 0.9548(13) 0.0342(11) 0.053(4) Uani 1 1 d . . . . .
O2 O 0.3456(14) 0.8897(7) 0.3402(11) 0.047(4) Uani 1 1 d . . . . .
O1 O 0.2754(18) 0.8511(7) 0.1332(14) 0.047(4) Uani 1 1 d . U . . .
O4 O 0.5388(13) 0.9881(5) 0.2597(10) 0.052(4) Uani 1 1 d . U . . .
O3 O 0.4567(11) 0.9597(10) 0.0518(7) 0.047(3) Uani 1 1 d . U . . .
O6 O 0.2674(14) 1.0230(6) 0.3439(11) 0.043(4) Uani 1 1 d . . . . .
O5 O 0.3060(19) 1.0650(8) 0.1402(15) 0.053(5) Uani 1 1 d . U . . .
C22 C 0.153(2) 0.7557(10) 0.1057(18) 0.062(3) Uani 1 1 d . U . . .
C41 C 0.737(2) 1.0516(10) 0.2924(18) 0.054(3) Uani 1 1 d . U . . .
C21 C 0.071(2) 0.7070(10) 0.1427(19) 0.066(3) Uani 1 1 d . U . . .
H21 H 0.0680 0.7010 0.2154 0.079 Uiso 1 1 calc R U . . .
C44 C 0.923(2) 1.1102(10) 0.4363(19) 0.062(3) Uani 1 1 d . U . . .
H44 H 0.9885 1.1291 0.4837 0.074 Uiso 1 1 calc R U . . .
C20 C -0.009(2) 0.6662(11) 0.0741(19) 0.069(3) Uani 1 1 d . U . . .
H20 H -0.0678 0.6355 0.1004 0.083 Uiso 1 1 calc R U . . .
C52 C 0.371(2) 1.1720(9) 0.1156(17) 0.055(3) Uani 1 1 d . U . . .
C17 C 0.161(2) 0.7601(10) -0.0011(19) 0.068(3) Uani 1 1 d . U . . .
H17 H 0.2143 0.7924 -0.0295 0.081 Uiso 1 1 calc R U . . .
C43 C 0.954(2) 1.1045(9) 0.3330(18) 0.060(3) Uani 1 1 d . U . . .
H43 H 1.0373 1.1216 0.3106 0.073 Uiso 1 1 calc R U . . .
C8 C -0.098(3) 0.8903(10) 0.3615(19) 0.066(3) Uani 1 1 d . U . . .
C47 C 0.414(2) 1.1633(10) 0.0156(17) 0.058(3) Uani 1 1 d . U . . .
H47 H 0.4144 1.1222 -0.0127 0.070 Uiso 1 1 calc R U . . .
C51 C 0.361(2) 1.2355(9) 0.1512(17) 0.059(3) Uani 1 1 d . U . . .
H51 H 0.3337 1.2438 0.2192 0.070 Uiso 1 1 calc R U . . .
C49 C 0.446(2) 1.2737(10) -0.0103(18) 0.064(3) Uani 1 1 d . U . . .
H49 H 0.4747 1.3079 -0.0510 0.077 Uiso 1 1 calc R U . . .
C10 C -0.311(2) 0.8266(11) 0.3126(19) 0.068(3) Uani 1 1 d . U . . .
H10A H -0.2989 0.7839 0.2844 0.082 Uiso 1 1 calc R U . . .
H10B H -0.3989 0.8436 0.2822 0.082 Uiso 1 1 calc R U . . .
C42 C 0.862(2) 1.0731(10) 0.2607(19) 0.058(3) Uani 1 1 d . U . . .
H42 H 0.8863 1.0670 0.1911 0.070 Uiso 1 1 calc R U . . .
C7 C -0.195(3) 0.8675(11) 0.283(2) 0.067(3) Uani 1 1 d . U . . .
C50 C 0.392(2) 1.2847(10) 0.0863(17) 0.062(3) Uani 1 1 d . U . . .
H50 H 0.3752 1.3266 0.1075 0.074 Uiso 1 1 calc R U . . .
C48 C 0.458(2) 1.2140(10) -0.0452(17) 0.062(3) Uani 1 1 d . U . . .
H48 H 0.4956 1.2063 -0.1102 0.075 Uiso 1 1 calc R U . . .
C13 C -0.135(3) 0.8780(11) 0.4728(19) 0.069(3) Uani 1 1 d . U . . .
H13 H -0.0758 0.8984 0.5290 0.082 Uiso 1 1 calc R U . . .
C33 C 0.577(2) 0.9654(14) -0.2599(15) 0.068(3) Uani 1 1 d . U . . .
H33 H 0.5342 0.9388 -0.3113 0.082 Uiso 1 1 calc R U . . .
C19 C 0.003(2) 0.6729(11) -0.031(2) 0.070(4) Uani 1 1 d . U . . .
H19 H -0.0496 0.6468 -0.0774 0.084 Uiso 1 1 calc R U . . .
C12 C -0.300(2) 0.8922(10) 0.473(2) 0.071(3) Uani 1 1 d . U . . .
H12A H -0.3342 0.8992 0.5425 0.085 Uiso 1 1 calc R U . . .
H12B H -0.3328 0.9248 0.4229 0.085 Uiso 1 1 calc R U . . .
C35 C 0.717(2) 1.0511(11) -0.2231(19) 0.072(3) Uani 1 1 d . U . . .
H35 H 0.7776 1.0827 -0.2452 0.086 Uiso 1 1 calc R U . . .
C58 C 0.416(2) 1.1529(10) 0.6368(18) 0.065(3) Uani 1 1 d . U . . .
H58 H 0.4671 1.1871 0.6661 0.078 Uiso 1 1 calc R U . . .
C3 C -0.082(3) 0.9045(11) -0.045(2) 0.068(3) Uani 1 1 d . U . . .
H3 H -0.1640 0.8821 -0.0357 0.082 Uiso 1 1 calc R U . . .
C18 C 0.089(2) 0.7160(11) -0.069(2) 0.070(3) Uani 1 1 d . U . . .
H18 H 0.1019 0.7171 -0.1417 0.085 Uiso 1 1 calc R U . . .
C34 C 0.665(2) 1.0074(11) -0.291(2) 0.074(3) Uani 1 1 d . U . . .
H34 H 0.6913 1.0071 -0.3610 0.089 Uiso 1 1 calc R U . . .
C11 C -0.316(3) 0.8233(11) 0.432(2) 0.068(3) Uani 1 1 d . U . . .
H11 H -0.3949 0.7992 0.4580 0.082 Uiso 1 1 calc R U . . .
C60 C 0.241(3) 1.0742(11) 0.661(2) 0.069(3) Uani 1 1 d . U . . .
H60 H 0.1741 1.0577 0.7039 0.082 Uiso 1 1 calc R U . . .
C16 C -0.182(3) 0.7870(12) 0.601(2) 0.089(5) Uani 1 1 d . U . . .
H16A H -0.1985 0.7418 0.6059 0.133 Uiso 1 1 calc R U . . .
H16B H -0.2607 0.8098 0.6264 0.133 Uiso 1 1 calc R U . . .
H16C H -0.0989 0.7980 0.6436 0.133 Uiso 1 1 calc R U . . .
C15 C -0.086(2) 0.7568(11) 0.4309(19) 0.072(4) Uani 1 1 d . U . . .
H15A H 0.0031 0.7497 0.4686 0.108 Uiso 1 1 calc R U . . .
H15B H -0.0707 0.7710 0.3602 0.108 Uiso 1 1 calc R U . . .
H15C H -0.1385 0.7177 0.4280 0.108 Uiso 1 1 calc R U . . .
C14 C -0.163(3) 0.8053(12) 0.485(2) 0.070(3) Uani 1 1 d . U . . .
C59 C 0.338(3) 1.1125(12) 0.697(2) 0.069(4) Uani 1 1 d . U . . .
H59 H 0.3585 1.1129 0.7696 0.083 Uiso 1 1 calc R U . . .
C30 C 0.310(2) 0.8555(10) 0.6578(19) 0.060(3) Uani 1 1 d . U . . .
H30 H 0.3171 0.8894 0.7054 0.072 Uiso 1 1 calc R U . . .

loop_
_atom_site_aniso_label
_atom_site_aniso_U_11
_atom_site_aniso_U_22
_atom_site_aniso_U_33
_atom_site_aniso_U_23
_atom_site_aniso_U_13
_atom_site_aniso_U_12
C55 0.050(3) 0.050(3) 0.050(3) -0.0001(13) 0.0035(13) 0.0000(13)
C25 0.054(3) 0.054(3) 0.054(3) 0.0003(13) 0.0036(13) -0.0003(13)
C26 0.056(3) 0.056(3) 0.056(3) 0.0005(13) 0.0036(13) -0.0004(13)
C29 0.063(4) 0.063(4) 0.062(4) 0.0004(13) 0.0035(13) -0.0006(13)
C56 0.061(5) 0.057(5) 0.054(5) -0.004(5) 0.005(5) -0.001(5)
C5 0.059(5) 0.065(5) 0.062(5) 0.001(4) 0.007(4) -0.009(4)
C32 0.064(3) 0.064(3) 0.063(3) 0.0000(13) 0.0039(13) -0.0004(13)
C45 0.060(6) 0.058(6) 0.058(6) -0.002(5) -0.004(5) -0.001(5)
C54 0.060(5) 0.051(4) 0.048(5) 0.002(4) 0.004(4) -0.004(4)
C39 0.057(4) 0.057(4) 0.053(4) -0.001(4) 0.003(4) -0.004(4)
C9 0.063(4) 0.065(4) 0.061(4) 0.001(4) 0.008(4) -0.006(4)
C46 0.059(5) 0.059(5) 0.058(5) -0.002(5) -0.001(5) -0.002(5)
C1 0.065(7) 0.074(8) 0.062(7) 0.006(7) 0.004(6) -0.013(7)
C40 0.050(3) 0.050(3) 0.050(3) -0.0002(13) 0.0031(13) -0.0001(13)
C61 0.067(5) 0.063(5) 0.059(5) -0.001(5) 0.003(5) -0.005(5)
C27 0.060(5) 0.058(5) 0.055(5) 0.004(5) 0.004(5) -0.001(5)
C4 0.062(6) 0.070(6) 0.059(6) 0.001(5) 0.005(5) -0.008(5)
C24 0.059(5) 0.057(4) 0.057(5) 0.002(4) 0.007(4) -0.006(4)
C37 0.063(5) 0.063(5) 0.059(5) 0.001(5) 0.007(5) -0.005(5)
C31 0.060(5) 0.058(5) 0.056(5) 0.008(5) 0.004(5) -0.007(5)
C23 0.061(5) 0.059(5) 0.061(5) -0.002(5) 0.006(5) -0.002(5)
C38 0.056(3) 0.055(3) 0.055(3) 0.0002(13) 0.0036(13) -0.0004(13)
C2 0.074(8) 0.081(9) 0.058(8) 0.001(8) 0.007(7) -0.010(8)
N3 0.13(2) 0.16(2) 0.051(15) 0.001(14) -0.003(15) -0.032(17)
C6 0.062(5) 0.069(5) 0.065(5) 0.002(5) 0.007(5) -0.008(5)
C57 0.064(5) 0.061(5) 0.058(5) -0.001(5) 0.006(5) -0.005(5)
C28 0.065(6) 0.063(6) 0.060(6) 0.007(5) 0.008(6) -0.004(6)
C36 0.073(5) 0.070(5) 0.063(5) 0.000(5) 0.007(5) -0.007(5)
C53 0.051(3) 0.051(3) 0.050(3) -0.0002(13) 0.0031(13) 0.0001(13)
Eu1 0.0468(5) 0.0392(4) 0.0379(4) -0.0023(7) 0.0057(3) -0.0092(7)
N2 0.062(11) 0.039(9) 0.052(9) 0.011(7) 0.017(8) -0.014(7)
N1 0.051(8) 0.057(9) 0.051(9) 0.001(16) 0.006(7) -0.012(15)
O2 0.041(9) 0.065(9) 0.036(8) -0.001(7) 0.000(7) -0.021(8)
O1 0.063(11) 0.047(9) 0.029(10) -0.012(7) -0.006(8) -0.014(8)
O4 0.043(8) 0.067(8) 0.046(8) 0.003(6) 0.015(7) -0.016(6)
O3 0.061(7) 0.050(6) 0.032(6) 0.002(12) 0.002(5) -0.020(10)
O6 0.051(9) 0.033(7) 0.044(8) -0.011(6) 0.013(8) -0.001(7)
O5 0.073(12) 0.048(9) 0.039(11) -0.014(8) 0.006(9) -0.017(8)
C22 0.063(5) 0.060(5) 0.062(5) -0.003(5) 0.005(5) -0.004(5)
C41 0.054(3) 0.054(3) 0.054(3) 0.0002(13) 0.0025(13) -0.0004(13)
C21 0.066(3) 0.066(3) 0.066(3) -0.0004(13) 0.0037(13) -0.0004(13)
C44 0.060(6) 0.063(6) 0.062(6) -0.004(6) -0.008(6) -0.003(6)
C20 0.068(6) 0.069(6) 0.070(6) -0.006(6) 0.004(6) -0.009(6)
C52 0.063(6) 0.053(5) 0.048(5) 0.006(5) 0.002(5) 0.000(5)
C17 0.068(5) 0.068(5) 0.068(5) -0.002(5) 0.006(5) -0.010(5)
C43 0.058(6) 0.061(5) 0.062(6) 0.000(5) -0.003(5) -0.005(5)
C8 0.065(5) 0.068(5) 0.066(5) 0.002(5) 0.010(5) 0.000(5)
C47 0.067(5) 0.056(5) 0.051(5) 0.007(5) 0.001(5) -0.005(5)
C51 0.068(6) 0.056(5) 0.052(5) 0.007(5) -0.001(5) -0.003(5)
C49 0.075(7) 0.062(6) 0.054(6) 0.012(6) 0.000(6) -0.007(6)
C10 0.065(5) 0.071(5) 0.069(5) 0.001(5) 0.010(5) -0.002(5)
C42 0.057(5) 0.061(5) 0.056(5) -0.001(5) -0.004(5) 0.000(5)
C7 0.067(3) 0.067(3) 0.067(3) 0.0003(13) 0.0046(13) -0.0002(13)
C50 0.074(7) 0.057(6) 0.055(6) 0.007(6) 0.000(6) -0.002(6)
C48 0.073(7) 0.062(6) 0.051(6) 0.014(6) 0.004(6) -0.005(6)
C13 0.067(5) 0.071(5) 0.068(5) 0.002(5) 0.010(5) -0.003(5)
C33 0.069(3) 0.068(3) 0.068(3) -0.0001(13) 0.0043(13) -0.0004(13)
C19 0.069(6) 0.072(6) 0.070(6) -0.007(6) 0.003(6) -0.009(6)
C12 0.070(5) 0.074(5) 0.071(5) 0.002(5) 0.014(5) -0.001(5)
C35 0.072(4) 0.072(4) 0.072(4) 0.0001(13) 0.0048(13) -0.0009(13)
C58 0.069(6) 0.066(6) 0.061(6) -0.004(5) 0.002(6) -0.005(5)
C3 0.065(7) 0.078(7) 0.063(7) -0.001(6) 0.005(6) -0.015(6)
C18 0.071(3) 0.070(3) 0.070(3) -0.0004(13) 0.0041(13) -0.0007(13)
C34 0.079(6) 0.078(6) 0.067(6) -0.003(5) 0.007(6) -0.010(6)
C11 0.065(6) 0.070(6) 0.071(6) 0.003(5) 0.015(5) -0.002(5)
C60 0.069(4) 0.069(4) 0.068(4) 0.0000(13) 0.0042(13) -0.0004(13)
C16 0.090(10) 0.093(10) 0.084(11) 0.014(10) 0.009(10) -0.014(10)
C15 0.069(8) 0.069(8) 0.079(9) 0.010(8) 0.014(8) 0.005(8)
C14 0.069(5) 0.073(5) 0.068(5) 0.002(5) 0.011(5) 0.000(5)
C59 0.069(4) 0.069(4) 0.068(4) -0.0002(13) 0.0040(13) -0.0002(13)
C30 0.063(6) 0.061(5) 0.056(6) 0.002(5) 0.003(5) -0.007(5)

loop_
_atom_type_symbol
_atom_type_description
_atom_type_scat_dispersion_real
_atom_type_scat_dispersion_imag
_atom_type_scat_source
C C 0.0033 0.0016 'International Tables Vol C Tables 4.2.6.8 and 6.1.1.4'
H H 0.0000 0.0000 'International Tables Vol C Tables 4.2.6.8 and 6.1.1.4'
N N 0.0061 0.0033 'International Tables Vol C Tables 4.2.6.8 and 6.1.1.4'
O O 0.0106 0.0060 'International Tables Vol C Tables 4.2.6.8 and 6.1.1.4'
Eu Eu -0.1578 3.6682 'International Tables Vol C Tables 4.2.6.8 and 6.1.1.4'

loop_
_geom_angle_atom_site_label_1
_geom_angle_atom_site_label_2
_geom_angle_atom_site_label_3
_geom_angle
_geom_angle_site_symmetry_1
_geom_angle_site_symmetry_3
_geom_angle_publ_flag
O6 C55 C54 125(3) . . ?
O6 C55 C56 116(2) . . ?
C54 C55 C56 119(2) . . ?
O2 C25 C24 126(3) . . ?
O2 C25 C26 115(2) . . ?
C24 C25 C26 119(2) . . ?
C27 C26 C31 119(3) . . ?
C27 C26 C25 122(2) . . ?
C31 C26 C25 119(2) . . ?
C28 C29 C30 117(2) . . ?
C28 C29 H29 121.3 . . ?
C30 C29 H29 121.3 . . ?
C61 C56 C57 117(3) . . ?
C61 C56 C55 119(2) . . ?
C57 C56 C55 124(3) . . ?
N2 C5 C6 125(2) . . ?
N2 C5 C4 112.9(19) . . ?
C6 C5 C4 122(2) . . ?
C33 C32 C37 115(3) . . ?
C33 C32 H32 122.3 . . ?
C37 C32 H32 122.3 . . ?
C44 C45 C46 115(2) . . ?
C44 C45 H45 122.5 . . ?
C46 C45 H45 122.5 . . ?
C53 C54 C55 123(2) . . ?
C53 C54 H54 118.3 . . ?
C55 C54 H54 118.3 . . ?
C38 C39 C40 123(2) . . ?
C38 C39 H39 118.5 . . ?
C40 C39 H39 118.5 . . ?
N2 C9 C8 126(2) . . ?
N2 C9 H9 117.0 . . ?
C8 C9 H9 117.0 . . ?
C45 C46 C41 123(2) . . ?
C45 C46 H46 118.4 . . ?
C41 C46 H46 118.4 . . ?
N1 C1 C2 120(2) . . ?
N1 C1 H1 120.1 . . ?
C2 C1 H1 120.1 . . ?
O4 C40 C39 125.0(19) . . ?
O4 C40 C41 117.3(18) . . ?
C39 C40 C41 117.6(19) . . ?
C56 C61 C60 122(2) . . ?
C56 C61 H61 119.2 . . ?
C60 C61 H61 119.2 . . ?
C26 C27 C28 120(2) . . ?
C26 C27 H27 119.8 . . ?
C28 C27 H27 119.8 . . ?
N1 C4 C3 119(2) . . ?
N1 C4 C5 118(2) . . ?
C3 C4 C5 123(2) . . ?
C23 C24 C25 123(2) . . ?
C23 C24 H24 118.6 . . ?
C25 C24 H24 118.6 . . ?
C36 C37 C32 119(2) . . ?
C36 C37 C38 123(2) . . ?
C32 C37 C38 118.3(19) . . ?
C30 C31 C26 122(2) . . ?
C30 C31 H31 118.8 . . ?
C26 C31 H31 118.8 . . ?
O1 C23 C24 124(2) . . ?
O1 C23 C22 115(2) . . ?
C24 C23 C22 120(2) . . ?
O3 C38 C39 126(2) . . ?
O3 C38 C37 116.8(18) . . ?
C39 C38 C37 117.7(19) . . ?
N3 C2 C1 123(2) . . ?
N3 C2 H2 118.6 . . ?
C1 C2 H2 118.6 . . ?
C3 N3 C2 116(2) . . ?
C5 C6 C7 122(2) . . ?
C5 C6 H6 119.1 . . ?
C7 C6 H6 119.1 . . ?
C58 C57 C56 123(2) . . ?
C58 C57 H57 118.7 . . ?
C56 C57 H57 118.7 . . ?
C29 C28 C27 122(2) . . ?
C29 C28 H28 118.9 . . ?
C27 C28 H28 118.9 . . ?
C37 C36 C35 121(2) . . ?
C37 C36 H36 119.3 . . ?
C35 C36 H36 119.3 . . ?
O5 C53 C54 126(2) . . ?
O5 C53 C52 116.3(19) . . ?
C54 C53 C52 117.8(18) . . ?
O5 Eu1 O2 145.0(6) . . ?
O5 Eu1 O3 76.3(7) . . ?
O2 Eu1 O3 123.3(6) . . ?
O5 Eu1 O4 81.6(5) . . ?
O2 Eu1 O4 78.7(4) . . ?
O3 Eu1 O4 71.8(4) . . ?
O5 Eu1 O6 72.0(6) . . ?
O2 Eu1 O6 75.5(4) . . ?
O3 Eu1 O6 138.2(5) . . ?
O4 Eu1 O6 77.1(4) . . ?
O5 Eu1 O1 142.9(4) . . ?
O2 Eu1 O1 72.0(5) . . ?
O3 Eu1 O1 80.7(6) . . ?
O4 Eu1 O1 118.0(5) . . ?
O6 Eu1 O1 139.8(5) . . ?
O5 Eu1 N2 103.8(5) . . ?
O2 Eu1 N2 80.3(5) . . ?
O3 Eu1 N2 139.0(5) . . ?
O4 Eu1 N2 149.2(5) . . ?
O6 Eu1 N2 75.9(5) . . ?
O1 Eu1 N2 75.8(5) . . ?
O5 Eu1 N1 78.4(7) . . ?
O2 Eu1 N1 130.0(6) . . ?
O3 Eu1 N1 79.8(4) . . ?
O4 Eu1 N1 148.5(5) . . ?
O6 Eu1 N1 118.6(6) . . ?
O1 Eu1 N1 69.2(7) . . ?
N2 Eu1 N1 60.6(5) . . ?
C5 N2 C9 114.2(18) . . ?
C5 N2 Eu1 121.8(14) . . ?
C9 N2 Eu1 119.6(15) . . ?
C4 N1 C1 118.2(18) . . ?
C4 N1 Eu1 119.1(14) . . ?
C1 N1 Eu1 121.0(13) . . ?
C25 O2 Eu1 135.3(16) . . ?
C23 O1 Eu1 132.4(15) . . ?
C40 O4 Eu1 132.0(13) . . ?
C38 O3 Eu1 131.2(14) . . ?
C55 O6 Eu1 130.3(16) . . ?
C53 O5 Eu1 132.8(16) . . ?
C17 C22 C21 117(2) . . ?
C17 C22 C23 120(2) . . ?
C21 C22 C23 123(2) . . ?
C42 C41 C46 119(2) . . ?
C42 C41 C40 123(2) . . ?
C46 C41 C40 119(2) . . ?
C22 C21 C20 122(2) . . ?
C22 C21 H21 118.9 . . ?
C20 C21 H21 118.9 . . ?
C43 C44 C45 123(2) . . ?
C43 C44 H44 118.5 . . ?
C45 C44 H44 118.5 . . ?
C19 C20 C21 118(2) . . ?
C19 C20 H20 120.9 . . ?
C21 C20 H20 120.9 . . ?
C47 C52 C51 116.9(19) . . ?
C47 C52 C53 121.7(19) . . ?
C51 C52 C53 121.4(19) . . ?
C22 C17 C18 120(2) . . ?
C22 C17 H17 119.8 . . ?
C18 C17 H17 119.8 . . ?
C44 C43 C42 120(2) . . ?
C44 C43 H43 119.8 . . ?
C42 C43 H43 119.8 . . ?
C9 C8 C7 119(2) . . ?
C9 C8 C13 126(2) . . ?
C7 C8 C13 115(2) . . ?
C52 C47 C48 122(2) . . ?
C52 C47 H47 119.1 . . ?
C48 C47 H47 119.1 . . ?
C50 C51 C52 120(2) . . ?
C50 C51 H51 120.0 . . ?
C52 C51 H51 120.0 . . ?
C48 C49 C50 120(2) . . ?
C48 C49 H49 120.2 . . ?
C50 C49 H49 120.2 . . ?
C7 C10 C11 111(2) . . ?
C7 C10 H10A 109.5 . . ?
C11 C10 H10A 109.5 . . ?
C7 C10 H10B 109.5 . . ?
C11 C10 H10B 109.5 . . ?
H10A C10 H10B 108.1 . . ?
C41 C42 C43 120(2) . . ?
C41 C42 H42 120.2 . . ?
C43 C42 H42 120.2 . . ?
C8 C7 C6 114(2) . . ?
C8 C7 C10 120(2) . . ?
C6 C7 C10 125(2) . . ?
C51 C50 C49 121(2) . . ?
C51 C50 H50 119.5 . . ?
C49 C50 H50 119.5 . . ?
C49 C48 C47 120(2) . . ?
C49 C48 H48 120.0 . . ?
C47 C48 H48 120.0 . . ?
C8 C13 C14 108(2) . . ?
C8 C13 C12 105(2) . . ?
C14 C13 C12 90.5(18) . . ?
C8 C13 H13 116.6 . . ?
C14 C13 H13 116.6 . . ?
C12 C13 H13 116.6 . . ?
C34 C33 C32 126(3) . . ?
C34 C33 H33 117.1 . . ?
C32 C33 H33 117.1 . . ?
C18 C19 C20 122(2) . . ?
C18 C19 H19 119.2 . . ?
C20 C19 H19 119.2 . . ?
C11 C12 C13 84.7(17) . . ?
C11 C12 H12A 114.5 . . ?
C13 C12 H12A 114.5 . . ?
C11 C12 H12B 114.5 . . ?
C13 C12 H12B 114.5 . . ?
H12A C12 H12B 111.6 . . ?
C34 C35 C36 119(2) . . ?
C34 C35 H35 120.5 . . ?
C36 C35 H35 120.5 . . ?
C57 C58 C59 115(2) . . ?
C57 C58 H58 122.6 . . ?
C59 C58 H58 122.6 . . ?
N3 C3 C4 123(2) . . ?
N3 C3 H3 118.5 . . ?
C4 C3 H3 118.5 . . ?
C19 C18 C17 120(2) . . ?
C19 C18 H18 119.8 . . ?
C17 C18 H18 119.8 . . ?
C33 C34 C35 119(2) . . ?
C33 C34 H34 120.3 . . ?
C35 C34 H34 120.3 . . ?
C10 C11 C12 107(2) . . ?
C10 C11 C14 110(2) . . ?
C12 C11 C14 90.2(18) . . ?
C10 C11 H11 115.6 . . ?
C12 C11 H11 115.6 . . ?
C14 C11 H11 115.6 . . ?
C59 C60 C61 116(3) . . ?
C59 C60 H60 122.2 . . ?
C61 C60 H60 122.2 . . ?
C14 C16 H16A 109.5 . . ?
C14 C16 H16B 109.5 . . ?
H16A C16 H16B 109.5 . . ?
C14 C16 H16C 109.5 . . ?
H16A C16 H16C 109.5 . . ?
H16B C16 H16C 109.5 . . ?
C14 C15 H15A 109.5 . . ?
C14 C15 H15B 109.5 . . ?
H15A C15 H15B 109.5 . . ?
C14 C15 H15C 109.5 . . ?
H15A C15 H15C 109.5 . . ?
H15B C15 H15C 109.5 . . ?
C15 C14 C16 112(2) . . ?
C15 C14 C13 123(2) . . ?
C16 C14 C13 112(2) . . ?
C15 C14 C11 116(2) . . ?
C16 C14 C11 108(2) . . ?
C13 C14 C11 83.5(17) . . ?
C60 C59 C58 126(3) . . ?
C60 C59 H59 117.0 . . ?
C58 C59 H59 117.0 . . ?
C31 C30 C29 119(2) . . ?
C31 C30 H30 120.6 . . ?
C29 C30 H30 120.6 . . ?

loop_
_geom_bond_atom_site_label_1
_geom_bond_atom_site_label_2
_geom_bond_distance
_geom_bond_site_symmetry_2
_geom_bond_publ_flag
C55 O6 1.24(3) . ?
C55 C54 1.42(3) . ?
C55 C56 1.51(4) . ?
C25 O2 1.28(3) . ?
C25 C24 1.42(3) . ?
C25 C26 1.50(4) . ?
C26 C27 1.39(3) . ?
C26 C31 1.39(4) . ?
C29 C28 1.35(3) . ?
C29 C30 1.48(3) . ?
C29 H29 0.9300 . ?
C56 C61 1.37(3) . ?
C56 C57 1.38(3) . ?
C5 N2 1.34(3) . ?
C5 C6 1.35(3) . ?
C5 C4 1.51(3) . ?
C32 C33 1.40(2) . ?
C32 C37 1.40(3) . ?
C32 H32 0.9300 . ?
C45 C44 1.38(3) . ?
C45 C46 1.40(3) . ?
C45 H45 0.9300 . ?
C54 C53 1.37(3) . ?
C54 H54 0.9300 . ?
C39 C38 1.39(3) . ?
C39 C40 1.42(3) . ?
C39 H39 0.9300 . ?
C9 N2 1.35(3) . ?
C9 C8 1.38(3) . ?
C9 H9 0.9300 . ?
C46 C41 1.39(3) . ?
C46 H46 0.9300 . ?
C1 N1 1.31(2) . ?
C1 C2 1.39(3) . ?
C1 H1 0.9300 . ?
C40 O4 1.23(2) . ?
C40 C41 1.49(3) . ?
C61 C60 1.42(3) . ?
C61 H61 0.9300 . ?
C27 C28 1.42(3) . ?
C27 H27 0.9300 . ?
C4 N1 1.31(3) . ?
C4 C3 1.42(3) . ?
C24 C23 1.41(3) . ?
C24 H24 0.9300 . ?
C37 C36 1.37(3) . ?
C37 C38 1.53(3) . ?
C31 C30 1.38(3) . ?
C31 H31 0.9300 . ?
C23 O1 1.27(3) . ?
C23 C22 1.48(3) . ?
C38 O3 1.26(2) . ?
C2 N3 1.31(3) . ?
C2 H2 0.9300 . ?
N3 C3 1.28(3) . ?
C6 C7 1.42(3) . ?
C6 H6 0.9300 . ?
C57 C58 1.38(3) . ?
C57 H57 0.9300 . ?
C28 H28 0.9300 . ?
C36 C35 1.40(3) . ?
C36 H36 0.9300 . ?
C53 O5 1.23(2) . ?
C53 C52 1.53(3) . ?
Eu1 O5 2.330(17) . ?
Eu1 O2 2.339(14) . ?
Eu1 O3 2.347(10) . ?
Eu1 O4 2.362(13) . ?
Eu1 O6 2.371(13) . ?
Eu1 O1 2.392(15) . ?
Eu1 N2 2.584(16) . ?
Eu1 N1 2.655(14) . ?
C22 C17 1.36(3) . ?
C22 C21 1.38(3) . ?
C41 C42 1.36(3) . ?
C21 C20 1.41(3) . ?
C21 H21 0.9300 . ?
C44 C43 1.36(3) . ?
C44 H44 0.9300 . ?
C20 C19 1.34(3) . ?
C20 H20 0.9300 . ?
C52 C47 1.36(3) . ?
C52 C51 1.41(3) . ?
C17 C18 1.41(3) . ?
C17 H17 0.9300 . ?
C43 C42 1.39(3) . ?
C43 H43 0.9300 . ?
C8 C7 1.40(3) . ?
C8 C13 1.49(3) . ?
C47 C48 1.39(3) . ?
C47 H47 0.9300 . ?
C51 C50 1.36(3) . ?
C51 H51 0.9300 . ?
C49 C48 1.33(3) . ?
C49 C50 1.37(3) . ?
C49 H49 0.9300 . ?
C10 C7 1.46(3) . ?
C10 C11 1.51(3) . ?
C10 H10A 0.9700 . ?
C10 H10B 0.9700 . ?
C42 H42 0.9300 . ?
C50 H50 0.9300 . ?
C48 H48 0.9300 . ?
C13 C14 1.55(3) . ?
C13 C12 1.60(3) . ?
C13 H13 0.9800 . ?
C33 C34 1.29(3) . ?
C33 H33 0.9300 . ?
C19 C18 1.33(3) . ?
C19 H19 0.9300 . ?
C12 C11 1.54(3) . ?
C12 H12A 0.9700 . ?
C12 H12B 0.9700 . ?
C35 C34 1.33(3) . ?
C35 H35 0.9300 . ?
C58 C59 1.38(3) . ?
C58 H58 0.9300 . ?
C3 H3 0.9300 . ?
C18 H18 0.9300 . ?
C34 H34 0.9300 . ?
C11 C14 1.62(3) . ?
C11 H11 0.9800 . ?
C60 C59 1.29(3) . ?
C60 H60 0.9300 . ?
C16 C14 1.54(3) . ?
C16 H16A 0.9600 . ?
C16 H16B 0.9600 . ?
C16 H16C 0.9600 . ?
C15 C14 1.45(3) . ?
C15 H15A 0.9600 . ?
C15 H15B 0.9600 . ?
C15 H15C 0.9600 . ?
C59 H59 0.9300 . ?
C30 H30 0.9300 . ?
